data_7242005
loop_
_publ_author_name
'Liu, Dongmei'
'Dong, Gaoyun'
'Wang, Xiong'
'Nie, Fengmei'
'Li, Xia'

_publ_section_title
;
 A luminescent Eu coordination polymer with near-visible excitation for
 sensing and its homologues constructed from 1,4-benzenedicarboxylate and
 1H-imidazo[4,5-f][1,10]-phenanthroline
;
_journal_issue 45
_journal_name_full CrystEngComm
_journal_page_first 7877
_journal_page_last 7887
_journal_paper_doi 10.1039/D0CE01256D
_journal_volume 22
_journal_year 2020
_chemical_formula_moiety 'C50 H32 Dy2 N8 O14, 2.5(H2 O)'
_chemical_formula_sum 'C50 H37 Dy2 N8 O16.5'
_chemical_formula_weight 1338.88
_space_group_crystal_system triclinic
_space_group_IT_number 2
_space_group_name_Hall '-P 1'
_space_group_name_H-M_alt 'P -1'
_atom_sites_solution_hydrogens geom
_atom_sites_solution_primary direct
_atom_sites_solution_secondary difmap
_audit_block_doi 10.5517/ccdc.csd.cc1k9m6p
_audit_creation_date 2015-10-31
_audit_creation_method
;
Olex2 1.2
(compiled 2015.09.30 svn.r3233 for OlexSys, GUI svn.r4998)
;
_audit_update_record
;
2020-08-25 deposited with the CCDC.	2020-10-15 downloaded from the CCDC.
;
_cell_angle_alpha 96.9740(10)
_cell_angle_beta 98.5720(10)
_cell_angle_gamma 117.6040(10)
_cell_formula_units_Z 1
_cell_length_a 10.4665(4)
_cell_length_b 10.6920(4)
_cell_length_c 12.2202(5)
_cell_measurement_reflns_used 9973
_cell_measurement_temperature 153(2)
_cell_measurement_theta_max 27.488
_cell_measurement_theta_min 3.455
_cell_volume 1169.68(8)
_computing_cell_refinement 'SAINT v8.34A (Bruker, 2013)'
_computing_data_reduction 'SAINT v8.34A (Bruker, 2013)'
_computing_molecular_graphics 'Olex2 (Dolomanov et al., 2009)'
_computing_publication_material 'Olex2 (Dolomanov et al., 2009)'
_computing_structure_refinement 'XL (Sheldrick, 2008)'
_computing_structure_solution
;
Superflip (Palatinus & Chapuis, 2007;Palatinus & van der Lee, 2008;
Palatinus et al., 2012)
;
_diffrn_ambient_temperature 153.15
_diffrn_measured_fraction_theta_full 0.998
_diffrn_measured_fraction_theta_max 0.998
_diffrn_measurement_device_type 'CCD area detector'
_diffrn_measurement_method 'phi and omega scans'
_diffrn_radiation_monochromator graphite
_diffrn_radiation_type MoK\a
_diffrn_radiation_wavelength 0.71073
_diffrn_reflns_av_R_equivalents 0.1124
_diffrn_reflns_av_unetI/netI 0.0577
_diffrn_reflns_limit_h_max 12
_diffrn_reflns_limit_h_min -12
_diffrn_reflns_limit_k_max 12
_diffrn_reflns_limit_k_min -12
_diffrn_reflns_limit_l_max 14
_diffrn_reflns_limit_l_min -14
_diffrn_reflns_number 21025
_diffrn_reflns_theta_full 25.01
_diffrn_reflns_theta_max 25.01
_diffrn_reflns_theta_min 3.08
_diffrn_source 'fine-focus sealed tube'
_exptl_absorpt_coefficient_mu 3.257
_exptl_absorpt_correction_T_max 0.7455
_exptl_absorpt_correction_T_min 0.5738
_exptl_absorpt_correction_type multi-scan
_exptl_absorpt_process_details
;
SADABS-2012/1 (Bruker,2012) was used for absorption correction.
wR2(int) was 0.1079 before and 0.0884 after correction.
The Ratio of minimum to maximum transmission is 0.7697.
The \l/2 correction factor is 0.0015.
;
_exptl_crystal_density_diffrn 1.901
_exptl_crystal_density_method 'not measured'
_exptl_crystal_description block
_exptl_crystal_F_000 657
_exptl_crystal_size_max 0.181
_exptl_crystal_size_mid 0.082
_exptl_crystal_size_min 0.08
_refine_diff_density_max 1.892
_refine_diff_density_min -1.073
_refine_diff_density_rms 0.155
_refine_ls_extinction_method none
_refine_ls_goodness_of_fit_ref 1.038
_refine_ls_hydrogen_treatment constr
_refine_ls_matrix_type full
_refine_ls_number_parameters 353
_refine_ls_number_reflns 4118
_refine_ls_number_restraints 2
_refine_ls_restrained_S_all 1.038
_refine_ls_R_factor_all 0.0405
_refine_ls_R_factor_gt 0.0358
_refine_ls_shift/su_max 0.001
_refine_ls_shift/su_mean 0.000
_refine_ls_structure_factor_coef Fsqd
_refine_ls_weighting_details 'calc w=1/[\s^2^(Fo^2^)+(0.0540P)^2^+0.0510P] where P=(Fo^2^+2Fc^2^)/3'
_refine_ls_weighting_scheme calc
_refine_ls_wR_factor_gt 0.0850
_refine_ls_wR_factor_ref 0.0876
_reflns_number_gt 3775
_reflns_number_total 4118
_reflns_threshold_expression >2sigma(I)
_cod_data_source_file d0ce01256d2.cif
_cod_data_source_block a
_cod_depositor_comments
;
The following automatic conversions were performed:

data item '_exptl_absorpt_correction_type' value 'MULTI-SCAN' was
changed to 'multi-scan' in accordance with the
/home/data/users/saulius/crontab/automatic-downloads/rss-feeds/RSC/lib/dictionaries/cif_core.dic
dictionary named 'cif_core.dic' version 2.4.2 last updated on
2011-04-26.

Automatic conversion script
Id: cif_fix_values 7556 2019-12-06 15:28:31Z antanas 
;
_cod_original_formula_sum 'C50 H37 Dy2 N8 O16.50'
_cod_database_code 7242005
_olex2_refinement_description
;
1. Fixed Uiso
 At 1.2 times of:
  All C(H) groups, All N(H) groups
 At 1.5 times of:
  All O(H,H) groups
2. Restrained distances
 H8A-O4
 2.55 with sigma of 0.02
 H2_$1-H9B_$2
 2.2 with sigma of 0.02
3. Others
 Fixed Sof: O9(0.25) H9A(0.25) H9B(0.25)
4.a Riding coordinates:
 O8(H8A,H8B), O9(H9A,H9B)
4.b Rotating group:
 O7(H7A,H7B)
4.c Aromatic/amide H refined with riding coordinates:
 N4(H4), C24(H24), C16(H16), C19(H19), C2(H2), C1(H1), C25(H25), C18(H18),
 C9(H9), C12(H12), C8(H8), C17(H17), C3(H3), C7(H7)
;
_olex2_submission_special_instructions 'No special instructions were received'

loop_
_space_group_symop_id
_space_group_symop_operation_xyz
1 'x, y, z'
2 '-x, -y, -z'

loop_
_atom_site_label
_atom_site_type_symbol
_atom_site_fract_x
_atom_site_fract_y
_atom_site_fract_z
_atom_site_U_iso_or_equiv
_atom_site_adp_type
_atom_site_occupancy
_atom_site_calc_flag
_atom_site_disorder_assembly
_atom_site_disorder_group
_atom_site_refinement_flags_posn
Dy1 Dy 0.66549(2) 0.084597(19) 0.661568(16) 0.01777(10) Uani 1 d . . .
O8 O 0.6903(6) 0.4049(6) 0.9329(5) 0.0925(19) Uani 1 d . . .
H8A H 0.7121 0.4307 0.8703 0.139 Uiso 1 d . . DR
H8B H 0.7604 0.4674 0.9904 0.139 Uiso 1 d . . R
O5 O 0.5483(4) 0.2199(4) 0.6145(3) 0.0339(8) Uani 1 d . . .
O4 O 0.8365(3) 0.2960(3) 0.7894(3) 0.0266(7) Uani 1 d . . D
O7 O 0.5517(4) 0.1109(4) 0.8207(3) 0.0301(8) Uani 1 d . . .
H7A H 0.4530 0.0647 0.7974 0.045 Uiso 1 d . . GR
H7B H 0.5825 0.2042 0.8476 0.045 Uiso 1 d . . GR
N3 N 1.2574(4) -0.0682(4) 0.8473(3) 0.0262(9) Uani 1 d . . .
O6 O 0.3608(4) 0.1123(3) 0.4634(3) 0.0315(8) Uani 1 d . . .
O1 O 0.7624(4) 0.1962(4) 0.5174(3) 0.0282(8) Uani 1 d . . .
N4 N 1.0983(5) -0.1952(4) 0.9462(3) 0.0289(9) Uani 1 d . . .
H4 H 1.0619 -0.2505 0.9938 0.035 Uiso 1 calc . . R
O2 O 0.5730(4) 0.1061(4) 0.3684(3) 0.0297(8) Uani 1 d . . .
O3 O 0.9524(4) 0.6281(4) 0.0866(3) 0.0410(10) Uani 1 d . . .
C24 C 0.3999(5) 0.3751(5) 0.4201(4) 0.0278(11) Uani 1 d . . .
H24 H 0.3309 0.2896 0.3652 0.033 Uiso 1 calc . . R
C16 C 0.9400(6) 0.3695(6) 0.3762(4) 0.0299(11) Uani 1 d . . .
H16 H 0.9912 0.3356 0.4244 0.036 Uiso 1 calc . . R
C19 C 0.7936(5) 0.4708(5) 0.2377(4) 0.0296(11) Uani 1 d . . .
H19 H 0.7435 0.5070 0.1911 0.036 Uiso 1 calc . . R
N1 N 0.7331(4) -0.0480(4) 0.8008(3) 0.0231(9) Uani 1 d . . .
C2 C 0.6618(6) -0.2055(6) 0.9301(5) 0.0345(13) Uani 1 d . . .
H2 H 0.5904 -0.2570 0.9706 0.041 Uiso 1 calc . . DR
C23 C 0.4802(5) 0.3664(5) 0.5170(4) 0.0227(10) Uani 1 d . . .
C22 C 0.4631(5) 0.2221(5) 0.5331(4) 0.0238(11) Uani 1 d . . .
C1 C 0.6374(5) -0.1219(5) 0.8606(4) 0.0250(10) Uani 1 d . . .
H1 H 0.5485 -0.1167 0.8553 0.030 Uiso 1 calc . . R
C25 C 0.4203(6) 0.5090(5) 0.4032(4) 0.0290(11) Uani 1 d . . .
H25 H 0.3655 0.5146 0.3365 0.035 Uiso 1 calc . . R
C18 C 0.7174(5) 0.3700(5) 0.2968(4) 0.0292(11) Uani 1 d . . .
H18 H 0.6148 0.3368 0.2908 0.035 Uiso 1 calc . . R
C15 C 0.7895(5) 0.3157(5) 0.3656(4) 0.0207(10) Uani 1 d . . .
C9 C 1.1899(6) 0.0970(6) 0.6804(5) 0.0393(14) Uani 1 d . . .
H9 H 1.2809 0.0971 0.6815 0.047 Uiso 1 calc . . R
N2 N 0.9224(4) 0.0977(4) 0.6751(3) 0.0252(9) Uani 1 d . . .
C12 C 1.2317(6) -0.1527(6) 0.9202(4) 0.0309(12) Uani 1 d . . .
H12 H 1.3001 -0.1813 0.9517 0.037 Uiso 1 calc . . R
C8 C 1.1468(6) 0.1697(7) 0.6125(5) 0.0450(16) Uani 1 d . . .
H8 H 1.2076 0.2210 0.5652 0.054 Uiso 1 calc . . R
C11 C 1.1304(5) -0.0562(5) 0.8229(4) 0.0253(10) Uani 1 d . . .
C10 C 1.0972(5) 0.0229(5) 0.7480(4) 0.0251(10) Uani 1 d . . .
C17 C 1.0172(5) 0.4727(5) 0.3172(4) 0.0274(11) Uani 1 d . . .
H17 H 1.1210 0.5103 0.3263 0.033 Uiso 1 calc . . R
C20 C 0.9440(5) 0.5203(5) 0.2458(4) 0.0241(10) Uani 1 d . . .
C13 C 1.0313(5) -0.1341(5) 0.8828(4) 0.0235(10) Uani 1 d . . .
C3 C 0.7894(5) -0.2135(5) 0.9399(4) 0.0278(11) Uani 1 d . . .
H3 H 0.8079 -0.2700 0.9876 0.033 Uiso 1 calc . . R
C4 C 0.8921(5) -0.1377(5) 0.8792(4) 0.0223(10) Uani 1 d . . .
C6 C 0.9622(5) 0.0242(5) 0.7432(4) 0.0224(10) Uani 1 d . . .
C21 C 1.0239(5) 0.6248(5) 0.1755(4) 0.0249(10) Uani 1 d . . .
C7 C 1.0140(6) 0.1680(6) 0.6132(4) 0.0339(12) Uani 1 d . . .
H7 H 0.9870 0.2206 0.5662 0.041 Uiso 1 calc . . R
C14 C 0.7023(5) 0.1975(5) 0.4218(4) 0.0210(10) Uani 1 d . . .
C5 C 0.8603(5) -0.0561(5) 0.8086(4) 0.0209(10) Uani 1 d . . .
O9 O 0.451(2) 0.429(2) 0.885(2) 0.084(7) Uani 0.25 d . . .
H9A H 0.4579 0.3721 0.8321 0.126 Uiso 0.25 d . . R
H9B H 0.5046 0.4374 0.9496 0.126 Uiso 0.25 d . . DR

loop_
_atom_site_aniso_label
_atom_site_aniso_U_11
_atom_site_aniso_U_22
_atom_site_aniso_U_33
_atom_site_aniso_U_23
_atom_site_aniso_U_13
_atom_site_aniso_U_12
Dy1 0.01699(14) 0.01434(14) 0.02320(15) 0.00966(9) 0.00611(10) 0.00695(10)
O8 0.079(4) 0.056(3) 0.099(4) -0.019(3) 0.001(3) 0.013(3)
O5 0.041(2) 0.031(2) 0.045(2) 0.0206(17) 0.0156(18) 0.0251(18)
O4 0.0207(18) 0.0225(17) 0.0309(18) 0.0092(14) 0.0088(14) 0.0043(15)
O7 0.0289(19) 0.0289(19) 0.0342(19) 0.0080(15) 0.0132(16) 0.0136(16)
N3 0.024(2) 0.034(2) 0.029(2) 0.0137(19) 0.0100(17) 0.0180(19)
O6 0.033(2) 0.0168(17) 0.046(2) 0.0074(16) 0.0153(17) 0.0115(16)
O1 0.0282(19) 0.0295(19) 0.0274(18) 0.0171(15) 0.0084(15) 0.0113(16)
N4 0.032(2) 0.032(2) 0.026(2) 0.0143(18) 0.0041(18) 0.018(2)
O2 0.0240(18) 0.0276(19) 0.0346(19) 0.0111(16) 0.0135(15) 0.0075(16)
O3 0.0249(19) 0.049(2) 0.040(2) 0.0272(19) 0.0050(17) 0.0076(18)
C24 0.028(3) 0.019(2) 0.031(3) 0.005(2) 0.000(2) 0.010(2)
C16 0.025(3) 0.033(3) 0.033(3) 0.017(2) 0.003(2) 0.013(2)
C19 0.026(3) 0.033(3) 0.034(3) 0.020(2) 0.008(2) 0.014(2)
N1 0.026(2) 0.025(2) 0.024(2) 0.0097(17) 0.0085(17) 0.0155(19)
C2 0.032(3) 0.034(3) 0.041(3) 0.019(2) 0.015(3) 0.014(3)
C23 0.025(2) 0.018(2) 0.033(3) 0.013(2) 0.013(2) 0.013(2)
C22 0.026(3) 0.024(3) 0.038(3) 0.017(2) 0.020(2) 0.019(2)
C1 0.024(2) 0.025(3) 0.031(3) 0.011(2) 0.012(2) 0.013(2)
C25 0.036(3) 0.028(3) 0.026(2) 0.007(2) -0.003(2) 0.021(2)
C18 0.021(3) 0.030(3) 0.038(3) 0.018(2) 0.008(2) 0.010(2)
C15 0.016(2) 0.018(2) 0.023(2) 0.0062(19) 0.0054(19) 0.0035(19)
C9 0.032(3) 0.059(4) 0.050(3) 0.036(3) 0.024(3) 0.031(3)
N2 0.025(2) 0.026(2) 0.031(2) 0.0145(18) 0.0117(18) 0.0143(19)
C12 0.030(3) 0.038(3) 0.035(3) 0.011(2) 0.006(2) 0.025(3)
C8 0.035(3) 0.070(4) 0.061(4) 0.052(3) 0.034(3) 0.035(3)
C11 0.028(3) 0.027(3) 0.029(3) 0.010(2) 0.010(2) 0.018(2)
C10 0.023(3) 0.024(2) 0.030(3) 0.011(2) 0.009(2) 0.010(2)
C17 0.014(2) 0.028(3) 0.032(3) 0.015(2) 0.004(2) 0.002(2)
C20 0.024(3) 0.018(2) 0.027(3) 0.007(2) 0.006(2) 0.007(2)
C13 0.024(3) 0.024(2) 0.023(2) 0.010(2) 0.005(2) 0.012(2)
C3 0.028(3) 0.032(3) 0.028(3) 0.015(2) 0.009(2) 0.016(2)
C4 0.026(3) 0.024(3) 0.020(2) 0.008(2) 0.005(2) 0.014(2)
C6 0.024(3) 0.020(2) 0.025(2) 0.0108(19) 0.006(2) 0.011(2)
C21 0.022(3) 0.023(2) 0.026(3) 0.012(2) 0.006(2) 0.006(2)
C7 0.029(3) 0.047(3) 0.044(3) 0.033(3) 0.022(2) 0.023(3)
C14 0.019(2) 0.016(2) 0.030(3) 0.010(2) 0.011(2) 0.008(2)
C5 0.022(2) 0.022(2) 0.021(2) 0.0064(19) 0.0051(19) 0.012(2)
O9 0.047(12) 0.092(17) 0.120(18) 0.056(15) 0.010(12) 0.035(12)

loop_
_atom_type_symbol
_atom_type_description
_atom_type_scat_dispersion_real
_atom_type_scat_dispersion_imag
_atom_type_scat_source
C C 0.0033 0.0016 'International Tables Vol C Tables 4.2.6.8 and 6.1.1.4'
H H 0.0000 0.0000 'International Tables Vol C Tables 4.2.6.8 and 6.1.1.4'
Dy Dy -0.1892 4.4098 'International Tables Vol C Tables 4.2.6.8 and 6.1.1.4'
N N 0.0061 0.0033 'International Tables Vol C Tables 4.2.6.8 and 6.1.1.4'
O O 0.0106 0.0060 'International Tables Vol C Tables 4.2.6.8 and 6.1.1.4'

loop_
_geom_angle_atom_site_label_1
_geom_angle_atom_site_label_2
_geom_angle_atom_site_label_3
_geom_angle
_geom_angle_site_symmetry_1
_geom_angle_site_symmetry_3
_geom_angle_publ_flag
O5 Dy1 O7 73.73(12) . . ?
O5 Dy1 N1 149.46(13) . . ?
O5 Dy1 N2 139.47(12) . . ?
O4 Dy1 O5 83.85(12) . . ?
O4 Dy1 O7 72.41(11) . . ?
O4 Dy1 O6 143.64(12) . 2_656 ?
O4 Dy1 O1 87.88(11) . . ?
O4 Dy1 O2 141.58(11) . 2_656 ?
O4 Dy1 N1 86.73(12) . . ?
O4 Dy1 N2 73.41(12) . . ?
O7 Dy1 N1 75.74(12) . . ?
O7 Dy1 N2 127.16(11) . . ?
O6 Dy1 O5 123.46(13) 2_656 . ?
O6 Dy1 O7 134.02(12) 2_656 . ?
O6 Dy1 O1 79.70(12) 2_656 . ?
O6 Dy1 N1 79.31(12) 2_656 . ?
O6 Dy1 N2 70.32(12) 2_656 . ?
O1 Dy1 O5 72.59(12) . . ?
O1 Dy1 O7 142.45(12) . . ?
O1 Dy1 N1 136.06(12) . . ?
O1 Dy1 N2 73.45(12) . . ?
O2 Dy1 O5 84.98(12) 2_656 . ?
O2 Dy1 O7 69.17(12) 2_656 . ?
O2 Dy1 O6 70.56(12) 2_656 2_656 ?
O2 Dy1 O1 123.19(11) 2_656 . ?
O2 Dy1 N1 84.56(12) 2_656 . ?
O2 Dy1 N2 132.86(12) 2_656 . ?
N1 Dy1 N2 63.23(12) . . ?
C22 O5 Dy1 139.5(3) . . ?
C21 O4 Dy1 139.7(3) 2_766 . ?
C12 N3 C11 104.2(4) . . ?
C22 O6 Dy1 137.9(3) . 2_656 ?
C14 O1 Dy1 132.3(3) . . ?
C12 N4 C13 106.0(4) . . ?
C14 O2 Dy1 157.6(3) . 2_656 ?
C23 C24 C25 120.0(4) . . ?
C15 C16 C17 120.7(4) . . ?
C18 C19 C20 120.3(5) . . ?
C1 N1 Dy1 120.2(3) . . ?
C1 N1 C5 118.2(4) . . ?
C5 N1 Dy1 121.4(3) . . ?
C3 C2 C1 119.5(5) . . ?
C24 C23 C22 120.1(4) . . ?
C25 C23 C24 119.6(4) 2_666 . ?
C25 C23 C22 120.3(4) 2_666 . ?
O5 C22 O6 124.8(4) . . ?
O5 C22 C23 118.5(5) . . ?
O6 C22 C23 116.8(4) . . ?
N1 C1 C2 123.0(4) . . ?
C23 C25 C24 120.4(4) 2_666 . ?
C19 C18 C15 120.5(5) . . ?
C16 C15 C18 118.7(4) . . ?
C16 C15 C14 121.6(4) . . ?
C18 C15 C14 119.7(4) . . ?
C8 C9 C10 118.3(5) . . ?
C6 N2 Dy1 119.8(3) . . ?
C7 N2 Dy1 122.2(3) . . ?
C7 N2 C6 117.9(4) . . ?
N3 C12 N4 113.5(4) . . ?
C9 C8 C7 119.5(5) . . ?
N3 C11 C10 128.5(4) . . ?
C13 C11 N3 110.3(4) . . ?
C13 C11 C10 121.2(4) . . ?
C9 C10 C11 123.6(4) . . ?
C9 C10 C6 119.1(4) . . ?
C6 C10 C11 117.3(4) . . ?
C20 C17 C16 120.2(5) . . ?
C19 C20 C21 119.6(4) . . ?
C17 C20 C19 119.6(4) . . ?
C17 C20 C21 120.9(4) . . ?
N4 C13 C4 130.6(4) . . ?
C11 C13 N4 105.9(4) . . ?
C11 C13 C4 123.4(4) . . ?
C2 C3 C4 119.2(4) . . ?
C3 C4 C13 125.2(4) . . ?
C3 C4 C5 118.8(4) . . ?
C5 C4 C13 115.9(4) . . ?
N2 C6 C10 121.2(4) . . ?
N2 C6 C5 117.9(4) . . ?
C10 C6 C5 120.8(4) . . ?
O4 C21 C20 117.4(4) 2_766 . ?
O3 C21 O4 123.4(4) . 2_766 ?
O3 C21 C20 119.3(4) . . ?
N2 C7 C8 124.0(5) . . ?
O1 C14 O2 124.8(4) . . ?
O1 C14 C15 118.3(4) . . ?
O2 C14 C15 116.9(4) . . ?
N1 C5 C4 121.3(4) . . ?
N1 C5 C6 117.4(4) . . ?
C4 C5 C6 121.3(4) . . ?

loop_
_geom_bond_atom_site_label_1
_geom_bond_atom_site_label_2
_geom_bond_distance
_geom_bond_site_symmetry_2
_geom_bond_publ_flag
Dy1 O5 2.359(3) . ?
Dy1 O4 2.305(3) . ?
Dy1 O7 2.480(3) . ?
Dy1 O6 2.323(3) 2_656 ?
Dy1 O1 2.341(3) . ?
Dy1 O2 2.314(3) 2_656 ?
Dy1 N1 2.562(4) . ?
Dy1 N2 2.606(4) . ?
O5 C22 1.243(6) . ?
O4 C21 1.270(6) 2_766 ?
N3 C12 1.313(6) . ?
N3 C11 1.387(6) . ?
O6 Dy1 2.323(3) 2_656 ?
O6 C22 1.253(6) . ?
O1 C14 1.246(5) . ?
N4 C12 1.355(7) . ?
N4 C13 1.380(6) . ?
O2 Dy1 2.314(3) 2_656 ?
O2 C14 1.253(5) . ?
O3 C21 1.238(6) . ?
C24 C23 1.386(7) . ?
C24 C25 1.392(6) . ?
C16 C15 1.382(7) . ?
C16 C17 1.390(7) . ?
C19 C18 1.372(7) . ?
C19 C20 1.391(7) . ?
N1 C1 1.337(6) . ?
N1 C5 1.364(6) . ?
C2 C1 1.384(7) . ?
C2 C3 1.366(7) . ?
C23 C22 1.509(6) . ?
C23 C25 1.380(7) 2_666 ?
C25 C23 1.380(7) 2_666 ?
C18 C15 1.396(6) . ?
C15 C14 1.494(6) . ?
C9 C8 1.366(7) . ?
C9 C10 1.392(7) . ?
N2 C6 1.358(6) . ?
N2 C7 1.320(6) . ?
C8 C7 1.383(7) . ?
C11 C10 1.428(6) . ?
C11 C13 1.371(7) . ?
C10 C6 1.412(7) . ?
C17 C20 1.370(7) . ?
C20 C21 1.506(7) . ?
C13 C4 1.433(6) . ?
C3 C4 1.392(7) . ?
C4 C5 1.408(6) . ?
C6 C5 1.444(7) . ?
C21 O4 1.270(6) 2_766 ?
